data_7241493
loop_
_publ_author_name
'Wzgarda-Raj, Kinga'
'Palusiak, Marcin'
'Wojtulewski, S\/lawomir'
'Rybarczyk-Pirek, Agnieszka J.'

_publ_section_title
;
 The role of sulfur interactions in crystal architecture: experimental and
 quantum theoretical studies on hydrogen, halogen, and chalcogen bonds in
 trithiocyanuric acid--pyridine N-oxide co-crystals
;
_journal_issue 2
_journal_name_full CrystEngComm
_journal_page_first 324
_journal_page_last 334
_journal_paper_doi 10.1039/D0CE01319F
_journal_volume 23
_journal_year 2021
_chemical_formula_moiety '2(C3 H3 N3 S3), C5 H4 Br N O, H2 O'
_chemical_formula_sum 'C11 H12 Br N7 O2 S6'
_chemical_formula_weight 546.54
_space_group_crystal_system triclinic
_space_group_IT_number 2
_space_group_name_Hall '-P 1'
_space_group_name_H-M_alt 'P -1'
_atom_sites_solution_hydrogens difmap
_audit_creation_method SHELXL-2018/3
_audit_update_record
;
2020-06-21 deposited with the CCDC.	2020-11-06 downloaded from the CCDC.
;
_cell_angle_alpha 80.082(2)
_cell_angle_beta 85.993(2)
_cell_angle_gamma 80.258(2)
_cell_formula_units_Z 4
_cell_length_a 6.9760(2)
_cell_length_b 11.2345(2)
_cell_length_c 26.3305(5)
_cell_measurement_reflns_used 20459
_cell_measurement_temperature 100(2)
_cell_measurement_theta_max 76.3420
_cell_measurement_theta_min 3.3690
_cell_volume 2001.65(8)
_computing_structure_refinement 'SHELXL-2018/3 (Sheldrick, 2018)'
_computing_structure_solution 'SHELXT 2014/5 (Sheldrick, 2014)'
_diffrn_ambient_temperature 100(2)
_diffrn_detector_area_resol_mean 10.4052
_diffrn_measured_fraction_theta_full 0.999
_diffrn_measured_fraction_theta_max 0.999
_diffrn_measurement_device_type 'SuperNova, Dual, Cu at zero, Atlas'
_diffrn_measurement_method
;
CrysAlisPro 1.171.39.15e (Rigaku Oxford Diffraction, 2015)
;
_diffrn_radiation_type CuK\a
_diffrn_radiation_wavelength 1.54184
_diffrn_reflns_av_R_equivalents 0.0317
_diffrn_reflns_av_unetI/netI 0.0274
_diffrn_reflns_Laue_measured_fraction_full 0.999
_diffrn_reflns_Laue_measured_fraction_max 0.999
_diffrn_reflns_limit_h_max 8
_diffrn_reflns_limit_h_min -7
_diffrn_reflns_limit_k_max 13
_diffrn_reflns_limit_k_min -13
_diffrn_reflns_limit_l_max 31
_diffrn_reflns_limit_l_min -31
_diffrn_reflns_number 38311
_diffrn_reflns_point_group_measured_fraction_full 0.999
_diffrn_reflns_point_group_measured_fraction_max 0.999
_diffrn_reflns_theta_full 67.684
_diffrn_reflns_theta_max 68.499
_diffrn_reflns_theta_min 3.411
_diffrn_source 'micro-focus sealed X-ray tube'
_diffrn_source_type 'SuperNova (Cu) X-ray Source'
_exptl_absorpt_coefficient_mu 8.880
_exptl_absorpt_correction_T_max 0.988
_exptl_absorpt_correction_T_min 0.967
_exptl_absorpt_correction_type analytical
_exptl_absorpt_process_details
;
CrysAlisPro 1.171.38.46 (Rigaku Oxford Diffraction, 2015)
Analytical numeric absorption correction using a multifaceted crystal
			model based on expressions derived by R.C. Clark & J.S. Reid.
(Clark, R. C. & Reid, J. S. (1995). Acta Cryst. A51, 887-897)
Empirical absorption correction using spherical harmonics,
 implemented in SCALE3 ABSPACK scaling algorithm.
;
_exptl_crystal_colour colourless
_exptl_crystal_density_diffrn 1.814
_exptl_crystal_description plate
_exptl_crystal_F_000 1096
_exptl_crystal_size_max 0.150
_exptl_crystal_size_mid 0.091
_exptl_crystal_size_min 0.044
_refine_diff_density_max 0.326
_refine_diff_density_min -0.560
_refine_diff_density_rms 0.069
_refine_ls_extinction_coef 0.00020(2)
_refine_ls_extinction_expression Fc^*^=kFc[1+0.001xFc^2^\l^3^/sin(2\q)]^-1/4^
_refine_ls_extinction_method 'SHELXL-2018/3 (Sheldrick 2018)'
_refine_ls_goodness_of_fit_ref 1.035
_refine_ls_hydrogen_treatment refxyz
_refine_ls_matrix_type full
_refine_ls_number_parameters 560
_refine_ls_number_reflns 7385
_refine_ls_number_restraints 0
_refine_ls_restrained_S_all 1.035
_refine_ls_R_factor_all 0.0286
_refine_ls_R_factor_gt 0.0236
_refine_ls_shift/su_max 0.002
_refine_ls_shift/su_mean 0.000
_refine_ls_structure_factor_coef Fsqd
_refine_ls_weighting_details 'w=1/[\s^2^(Fo^2^)+(0.0258P)^2^+1.1980P] where P=(Fo^2^+2Fc^2^)/3'
_refine_ls_weighting_scheme calc
_refine_ls_wR_factor_gt 0.0533
_refine_ls_wR_factor_ref 0.0550
_reflns_Friedel_coverage 0.000
_reflns_number_gt 6790
_reflns_number_total 7385
_reflns_threshold_expression 'I > 2\s(I)'
_cod_data_source_file d0ce01319f2.cif
_cod_data_source_block structure_III
_cod_depositor_comments
;
Adding full bibliography for 7241492--7241495.cif.

2024-11-08
Z value and formula fixed to values more according to usual
chemical conventions.                 miguel
;
_cod_original_formula_sum 'C22 H24 Br2 N14 O4 S12'
_cod_original_formula_weight 1093.09
_cod_original_formula_units_Z 2
_cod_database_code 7241493
_shelx_shelxl_version_number 2018/3
_shelx_space_group_comment
;
The symmetry employed for this shelxl refinement is uniquely defined
by the following loop, which should always be used as a source of
symmetry information in preference to the above space-group names.
They are only intended as comments.
;

loop_
_space_group_symop_operation_xyz
'x, y, z'
'-x, -y, -z'

loop_
_atom_site_label
_atom_site_type_symbol
_atom_site_fract_x
_atom_site_fract_y
_atom_site_fract_z
_atom_site_U_iso_or_equiv
_atom_site_adp_type
_atom_site_occupancy
_atom_site_site_symmetry_order
_atom_site_calc_flag
_atom_site_refinement_flags_posn
_atom_site_refinement_flags_adp
_atom_site_refinement_flags_occupancy
_atom_site_disorder_assembly
_atom_site_disorder_group
R13B Br 1.33865(3) 0.83770(2) 0.25181(2) 0.01911(6) Uani 1 1 d . . . . .
R13A Br -0.24859(3) 0.20496(2) 0.24127(2) 0.02035(6) Uani 1 1 d . . . . .
S4B S 0.74871(7) 0.90709(4) -0.01103(2) 0.01753(9) Uani 1 1 d . . . . .
S4C S 0.23706(7) 0.81674(4) -0.08357(2) 0.01787(9) Uani 1 1 d . . . . .
S6B S 0.73364(6) 0.92233(4) 0.18843(2) 0.01549(9) Uani 1 1 d . . . . .
S6C S 0.24659(7) 0.80359(4) 0.11865(2) 0.01731(9) Uani 1 1 d . . . . .
S2A S 0.21121(7) 0.16942(4) 0.50325(2) 0.01717(9) Uani 1 1 d . . . . .
S4A S 0.33461(7) 0.15671(4) 0.30386(2) 0.01965(10) Uani 1 1 d . . . . .
S2C S 0.23520(7) 0.39906(4) 0.04261(2) 0.01879(10) Uani 1 1 d . . . . .
S2B S 0.72728(7) 0.50204(4) 0.12255(2) 0.01704(9) Uani 1 1 d . . . . .
S6A S 0.31973(7) 0.57117(4) 0.37603(2) 0.02086(10) Uani 1 1 d . . . . .
S2D S 0.65900(7) 0.12172(4) 0.58871(2) 0.01880(9) Uani 1 1 d . . . . .
S6D S 0.77041(7) 0.52210(4) 0.45900(2) 0.02018(10) Uani 1 1 d . . . . .
S4D S 0.80494(7) 0.10377(4) 0.39012(2) 0.02062(10) Uani 1 1 d . . . . .
O11B O 0.78998(19) 0.58771(12) 0.25269(5) 0.0188(3) Uani 1 1 d . . . . .
O111 O 0.8719(2) 0.38290(14) 0.33052(5) 0.0240(3) Uani 1 1 d . . . . .
O222 O 0.4288(2) 0.49271(14) 0.25661(5) 0.0239(3) Uani 1 1 d . . . . .
O11A O 0.2509(2) 0.48205(13) 0.16990(5) 0.0225(3) Uani 1 1 d . . . . .
N5C N 0.2505(2) 0.79289(14) 0.01875(6) 0.0151(3) Uani 1 1 d . . . . .
N3B N 0.7414(2) 0.71428(14) 0.06225(6) 0.0153(3) Uani 1 1 d . . . . .
N1B N 0.7421(2) 0.71678(14) 0.14980(6) 0.0141(3) Uani 1 1 d . . . . .
N1D N 0.7099(2) 0.31313(15) 0.51799(6) 0.0173(3) Uani 1 1 d . . . . .
N1C N 0.2411(2) 0.60952(14) 0.07429(6) 0.0147(3) Uani 1 1 d . . . . .
N5B N 0.7383(2) 0.89605(14) 0.09092(6) 0.0148(3) Uani 1 1 d . . . . .
N5A N 0.3370(2) 0.35570(15) 0.34618(6) 0.0163(3) Uani 1 1 d . . . . .
N3C N 0.2402(2) 0.61766(14) -0.01415(6) 0.0154(3) Uani 1 1 d . . . . .
N1A N 0.2647(2) 0.36086(15) 0.43304(6) 0.0170(3) Uani 1 1 d . . . . .
N3D N 0.7307(2) 0.13057(15) 0.48800(6) 0.0169(3) Uani 1 1 d . . . . .
N11A N 0.2104(2) 0.36788(15) 0.17697(6) 0.0177(3) Uani 1 1 d . . . . .
N3A N 0.2779(2) 0.18118(15) 0.40182(6) 0.0168(3) Uani 1 1 d . . . . .
N11B N 0.8629(2) 0.66636(14) 0.27631(6) 0.0156(3) Uani 1 1 d . . . . .
N5D N 0.7730(2) 0.30662(15) 0.43105(6) 0.0172(3) Uani 1 1 d . . . . .
C13A C -0.0094(3) 0.23076(18) 0.20676(7) 0.0178(4) Uani 1 1 d . . . . .
C4C C 0.2436(3) 0.74071(16) -0.02405(7) 0.0141(3) Uani 1 1 d . . . . .
C6A C 0.3066(3) 0.42341(17) 0.38502(7) 0.0161(3) Uani 1 1 d . . . . .
C14A C 0.1116(3) 0.13699(18) 0.18659(7) 0.0208(4) Uani 1 1 d . . . . .
C12A C 0.0411(3) 0.34571(17) 0.20188(7) 0.0172(4) Uani 1 1 d . . . . .
C6B C 0.7384(2) 0.84135(16) 0.14172(7) 0.0139(3) Uani 1 1 d . . . . .
C4A C 0.3166(3) 0.23504(17) 0.35182(7) 0.0162(3) Uani 1 1 d . . . . .
C2C C 0.2397(2) 0.54831(16) 0.03394(7) 0.0140(3) Uani 1 1 d . . . . .
C12B C 1.0324(3) 0.70231(17) 0.25749(7) 0.0166(3) Uani 1 1 d . . . . .
C2D C 0.7020(3) 0.19049(17) 0.52926(7) 0.0165(3) Uani 1 1 d . . . . .
C13B C 1.1017(3) 0.78906(17) 0.27940(7) 0.0176(4) Uani 1 1 d . . . . .
C2B C 0.7373(2) 0.64975(16) 0.11138(7) 0.0141(3) Uani 1 1 d . . . . .
C6D C 0.7498(3) 0.37493(17) 0.46986(7) 0.0165(3) Uani 1 1 d . . . . .
C4D C 0.7687(3) 0.18300(17) 0.43801(7) 0.0159(3) Uani 1 1 d . . . . .
C14B C 1.0008(3) 0.83945(19) 0.31958(8) 0.0233(4) Uani 1 1 d . . . . .
C6C C 0.2460(2) 0.73249(16) 0.06890(7) 0.0137(3) Uani 1 1 d . . . . .
C4B C 0.7422(2) 0.83773(16) 0.04976(7) 0.0138(3) Uani 1 1 d . . . . .
C2A C 0.2533(3) 0.23910(17) 0.44358(7) 0.0151(3) Uani 1 1 d . . . . .
C16A C 0.3357(3) 0.27796(19) 0.15909(7) 0.0215(4) Uani 1 1 d . . . . .
C15A C 0.2870(3) 0.16228(19) 0.16339(8) 0.0231(4) Uani 1 1 d . . . . .
C16B C 0.7630(3) 0.70939(19) 0.31693(7) 0.0210(4) Uani 1 1 d . . . . .
C15B C 0.8297(3) 0.7969(2) 0.33884(8) 0.0250(4) Uani 1 1 d . . . . .
H11A H 0.836(4) 0.443(3) 0.3059(12) 0.037 Uiso 1 1 d . U . . .
H11B H 0.860(4) 0.325(3) 0.3210(12) 0.037 Uiso 1 1 d . U . . .
H22A H 0.389(4) 0.494(3) 0.2285(13) 0.037 Uiso 1 1 d . U . . .
H22B H 0.522(5) 0.530(3) 0.2551(12) 0.037 Uiso 1 1 d . U . . .
H5C H 0.249(4) 0.866(3) 0.0146(11) 0.030 Uiso 1 1 d . U . . .
H3B H 0.747(4) 0.677(3) 0.0380(12) 0.030 Uiso 1 1 d . U . . .
H1B H 0.743(4) 0.680(3) 0.1820(12) 0.030 Uiso 1 1 d . U . . .
H1D H 0.698(4) 0.354(3) 0.5434(11) 0.030 Uiso 1 1 d . U . . .
H1C H 0.241(4) 0.561(3) 0.1066(11) 0.030 Uiso 1 1 d . U . . .
H5B H 0.740(4) 0.968(3) 0.0860(11) 0.030 Uiso 1 1 d . U . . .
H5A H 0.360(4) 0.393(3) 0.3162(12) 0.030 Uiso 1 1 d . U . . .
H3C H 0.238(4) 0.582(3) -0.0398(11) 0.030 Uiso 1 1 d . U . . .
H1A H 0.245(4) 0.401(3) 0.4600(11) 0.030 Uiso 1 1 d . U . . .
H3D H 0.734(4) 0.053(3) 0.4928(11) 0.030 Uiso 1 1 d . U . . .
H3A H 0.276(4) 0.106(3) 0.4059(11) 0.030 Uiso 1 1 d . U . . .
H5D H 0.795(4) 0.341(3) 0.3988(12) 0.030 Uiso 1 1 d . U . . .
H14A H 0.075(4) 0.058(3) 0.1901(10) 0.030 Uiso 1 1 d . U . . .
H12A H -0.035(4) 0.410(3) 0.2152(11) 0.030 Uiso 1 1 d . U . . .
H12B H 1.095(4) 0.669(3) 0.2293(11) 0.030 Uiso 1 1 d . U . . .
H14B H 1.046(4) 0.895(3) 0.3359(11) 0.030 Uiso 1 1 d . U . . .
H16A H 0.453(4) 0.302(3) 0.1424(11) 0.030 Uiso 1 1 d . U . . .
H15A H 0.374(4) 0.102(3) 0.1503(11) 0.030 Uiso 1 1 d . U . . .
H16B H 0.657(4) 0.675(3) 0.3269(11) 0.030 Uiso 1 1 d . U . . .
H15B H 0.760(4) 0.822(3) 0.3667(11) 0.030 Uiso 1 1 d . U . . .

loop_
_atom_site_aniso_label
_atom_site_aniso_U_11
_atom_site_aniso_U_22
_atom_site_aniso_U_33
_atom_site_aniso_U_23
_atom_site_aniso_U_13
_atom_site_aniso_U_12
R13B 0.01802(10) 0.01867(10) 0.02142(10) -0.00220(7) -0.00250(7) -0.00552(7)
R13A 0.01988(10) 0.02318(10) 0.02019(10) -0.00738(7) 0.00294(7) -0.00734(7)
S4B 0.0270(2) 0.01277(19) 0.01224(19) -0.00105(15) 0.00032(16) -0.00292(16)
S4C 0.0290(2) 0.01249(19) 0.01168(19) -0.00129(15) -0.00005(16) -0.00318(16)
S6B 0.0205(2) 0.01305(19) 0.01377(19) -0.00370(15) -0.00033(15) -0.00365(15)
S6C 0.0220(2) 0.0178(2) 0.01376(19) -0.00645(15) -0.00032(15) -0.00403(16)
S2A 0.0228(2) 0.0157(2) 0.01298(19) -0.00156(15) 0.00185(15) -0.00479(16)
S4A 0.0262(2) 0.0200(2) 0.01462(19) -0.00602(16) 0.00107(16) -0.00675(17)
S2C 0.0312(2) 0.01208(19) 0.01376(19) -0.00131(15) -0.00189(16) -0.00585(17)
S2B 0.0257(2) 0.01083(19) 0.01535(19) -0.00157(15) -0.00224(16) -0.00500(16)
S6A 0.0330(3) 0.0149(2) 0.0153(2) -0.00216(16) 0.00127(17) -0.00713(17)
S2D 0.0265(2) 0.0165(2) 0.01326(19) -0.00176(15) 0.00184(16) -0.00481(17)
S6D 0.0299(2) 0.0145(2) 0.0157(2) -0.00217(16) 0.00066(17) -0.00311(17)
S4D 0.0277(2) 0.0200(2) 0.0158(2) -0.00687(16) 0.00209(17) -0.00585(18)
O11B 0.0218(7) 0.0169(6) 0.0197(6) -0.0039(5) -0.0015(5) -0.0074(5)
O111 0.0392(8) 0.0164(7) 0.0161(6) -0.0023(5) 0.0011(6) -0.0053(6)
O222 0.0312(8) 0.0298(7) 0.0140(6) -0.0010(5) -0.0027(5) -0.0161(6)
O11A 0.0318(8) 0.0210(7) 0.0162(6) 0.0019(5) -0.0033(5) -0.0132(6)
N5C 0.0207(8) 0.0102(7) 0.0144(7) -0.0019(6) -0.0006(6) -0.0030(6)
N3B 0.0220(8) 0.0117(7) 0.0129(7) -0.0034(6) -0.0010(6) -0.0030(6)
N1B 0.0174(7) 0.0126(7) 0.0125(7) -0.0008(6) -0.0013(5) -0.0034(6)
N1D 0.0231(8) 0.0158(7) 0.0127(7) -0.0039(6) 0.0012(6) -0.0015(6)
N1C 0.0183(7) 0.0144(7) 0.0118(7) -0.0016(6) -0.0013(5) -0.0039(6)
N5B 0.0203(8) 0.0097(7) 0.0143(7) -0.0012(6) -0.0001(6) -0.0033(6)
N5A 0.0200(8) 0.0166(7) 0.0128(7) -0.0017(6) 0.0000(6) -0.0050(6)
N3C 0.0217(8) 0.0133(7) 0.0120(7) -0.0031(6) -0.0018(6) -0.0034(6)
N1A 0.0223(8) 0.0158(7) 0.0131(7) -0.0039(6) 0.0014(6) -0.0037(6)
N3D 0.0209(8) 0.0140(8) 0.0164(7) -0.0028(6) 0.0008(6) -0.0046(6)
N11A 0.0210(8) 0.0191(8) 0.0133(7) 0.0005(6) -0.0041(6) -0.0059(6)
N3A 0.0210(8) 0.0138(7) 0.0161(7) -0.0027(6) 0.0013(6) -0.0047(6)
N11B 0.0175(7) 0.0134(7) 0.0155(7) -0.0005(6) -0.0026(6) -0.0028(6)
N5D 0.0202(8) 0.0178(8) 0.0130(7) -0.0022(6) 0.0008(6) -0.0019(6)
C13A 0.0180(9) 0.0212(9) 0.0140(8) -0.0022(7) -0.0020(6) -0.0029(7)
C4C 0.0142(8) 0.0131(8) 0.0153(8) -0.0034(6) -0.0004(6) -0.0023(6)
C6A 0.0165(8) 0.0176(9) 0.0143(8) -0.0022(7) -0.0007(6) -0.0034(7)
C14A 0.0244(10) 0.0179(9) 0.0194(9) -0.0014(7) -0.0043(7) -0.0014(7)
C12A 0.0195(9) 0.0191(9) 0.0126(8) -0.0020(7) -0.0022(7) -0.0018(7)
C6B 0.0126(8) 0.0136(8) 0.0156(8) -0.0025(6) -0.0003(6) -0.0026(6)
C4A 0.0148(8) 0.0195(9) 0.0143(8) -0.0027(7) 0.0002(6) -0.0034(7)
C2C 0.0146(8) 0.0141(8) 0.0132(8) -0.0014(6) -0.0014(6) -0.0022(6)
C12B 0.0171(9) 0.0166(8) 0.0143(8) -0.0007(7) -0.0014(7) 0.0004(7)
C2D 0.0150(8) 0.0178(9) 0.0168(8) -0.0032(7) 0.0001(6) -0.0023(7)
C13B 0.0179(9) 0.0170(8) 0.0166(8) -0.0002(7) -0.0045(7) -0.0002(7)
C2B 0.0137(8) 0.0141(8) 0.0146(8) -0.0027(6) -0.0015(6) -0.0015(6)
C6D 0.0148(8) 0.0176(9) 0.0160(8) -0.0030(7) 0.0000(6) 0.0003(7)
C4D 0.0136(8) 0.0190(9) 0.0149(8) -0.0028(7) 0.0003(6) -0.0024(7)
C14B 0.0227(10) 0.0262(10) 0.0233(9) -0.0101(8) -0.0054(8) -0.0020(8)
C6C 0.0117(8) 0.0158(8) 0.0136(8) -0.0023(6) -0.0004(6) -0.0021(6)
C4B 0.0125(8) 0.0133(8) 0.0155(8) -0.0027(6) 0.0002(6) -0.0016(6)
C2A 0.0137(8) 0.0156(8) 0.0160(8) -0.0029(7) -0.0001(6) -0.0018(6)
C16A 0.0182(9) 0.0276(10) 0.0165(8) 0.0008(7) -0.0014(7) -0.0019(8)
C15A 0.0216(10) 0.0240(10) 0.0206(9) -0.0024(7) -0.0014(7) 0.0045(8)
C16B 0.0169(9) 0.0280(10) 0.0175(9) -0.0028(7) 0.0006(7) -0.0031(8)
C15B 0.0238(10) 0.0335(11) 0.0185(9) -0.0109(8) 0.0003(8) -0.0009(8)

loop_
_atom_type_symbol
_atom_type_description
_atom_type_scat_dispersion_real
_atom_type_scat_dispersion_imag
_atom_type_scat_source
C C 0.0181 0.0091 'International Tables Vol C Tables 4.2.6.8 and 6.1.1.4'
H H 0.0000 0.0000 'International Tables Vol C Tables 4.2.6.8 and 6.1.1.4'
Br Br -0.6763 1.2805 'International Tables Vol C Tables 4.2.6.8 and 6.1.1.4'
N N 0.0311 0.0180 'International Tables Vol C Tables 4.2.6.8 and 6.1.1.4'
O O 0.0492 0.0322 'International Tables Vol C Tables 4.2.6.8 and 6.1.1.4'
S S 0.3331 0.5567 'International Tables Vol C Tables 4.2.6.8 and 6.1.1.4'

loop_
_geom_angle_atom_site_label_1
_geom_angle_atom_site_label_2
_geom_angle_atom_site_label_3
_geom_angle
_geom_angle_site_symmetry_1
_geom_angle_site_symmetry_3
_geom_angle_publ_flag
C4C N5C C6C 125.22(16) . . ?
C4B N3B C2B 125.38(15) . . ?
C2B N1B C6B 124.21(15) . . ?
C2D N1D C6D 124.88(16) . . ?
C2C N1C C6C 124.00(15) . . ?
C4B N5B C6B 125.61(16) . . ?
C6A N5A C4A 124.33(16) . . ?
C4C N3C C2C 125.03(15) . . ?
C2A N1A C6A 124.77(16) . . ?
C2D N3D C4D 125.32(16) . . ?
O11A N11A C16A 120.37(17) . . ?
O11A N11A C12A 118.50(16) . . ?
C16A N11A C12A 121.13(17) . . ?
C2A N3A C4A 125.36(16) . . ?
O11B N11B C12B 118.42(15) . . ?
O11B N11B C16B 119.57(16) . . ?
C12B N11B C16B 121.98(17) . . ?
C6D N5D C4D 124.54(16) . . ?
C12A C13A C14A 121.07(18) . . ?
C12A C13A R13A 117.87(14) . . ?
C14A C13A R13A 121.05(15) . . ?
N5C C4C N3C 114.56(16) . . ?
N5C C4C S4C 124.24(14) . . ?
N3C C4C S4C 121.20(13) . . ?
N5A C6A N1A 115.66(16) . . ?
N5A C6A S6A 122.98(14) . . ?
N1A C6A S6A 121.35(14) . . ?
C15A C14A C13A 117.42(19) . . ?
N11A C12A C13A 119.52(17) . . ?
N5B C6B N1B 115.05(15) . . ?
N5B C6B S6B 121.07(14) . . ?
N1B C6B S6B 123.88(13) . . ?
N5A C4A N3A 114.80(16) . . ?
N5A C4A S4A 124.20(14) . . ?
N3A C4A S4A 120.99(14) . . ?
N1C C2C N3C 115.96(16) . . ?
N1C C2C S2C 122.06(13) . . ?
N3C C2C S2C 121.98(13) . . ?
N11B C12B C13B 118.73(17) . . ?
N3D C2D N1D 114.97(16) . . ?
N3D C2D S2D 123.00(15) . . ?
N1D C2D S2D 122.02(14) . . ?
C14B C13B C12B 121.42(19) . . ?
C14B C13B R13B 121.07(15) . . ?
C12B C13B R13B 117.51(14) . . ?
N1B C2B N3B 115.17(16) . . ?
N1B C2B S2B 123.06(14) . . ?
N3B C2B S2B 121.77(13) . . ?
N5D C6D N1D 115.35(17) . . ?
N5D C6D S6D 121.82(14) . . ?
N1D C6D S6D 122.82(14) . . ?
N3D C4D N5D 114.83(16) . . ?
N3D C4D S4D 122.48(14) . . ?
N5D C4D S4D 122.68(14) . . ?
C13B C14B C15B 117.88(19) . . ?
N1C C6C N5C 115.17(15) . . ?
N1C C6C S6C 122.66(13) . . ?
N5C C6C S6C 122.17(14) . . ?
N5B C4B N3B 114.46(15) . . ?
N5B C4B S4B 123.89(14) . . ?
N3B C4B S4B 121.65(13) . . ?
N3A C2A N1A 114.84(16) . . ?
N3A C2A S2A 123.53(14) . . ?
N1A C2A S2A 121.63(14) . . ?
N11A C16A C15A 120.05(18) . . ?
C14A C15A C16A 120.67(18) . . ?
N11B C16B C15B 119.80(19) . . ?
C16B C15B C14B 120.11(18) . . ?

loop_
_geom_bond_atom_site_label_1
_geom_bond_atom_site_label_2
_geom_bond_distance
_geom_bond_site_symmetry_2
_geom_bond_publ_flag
R13B C13B 1.887(2) . ?
R13A C13A 1.8855(19) . ?
S4B C4B 1.6564(17) . ?
S4C C4C 1.6504(18) . ?
S6B C6B 1.6465(17) . ?
S6C C6C 1.6482(17) . ?
S2A C2A 1.6603(18) . ?
S4A C4A 1.6457(18) . ?
S2C C2C 1.6582(18) . ?
S2B C2B 1.6472(18) . ?
S6A C6A 1.6532(19) . ?
S2D C2D 1.6535(19) . ?
S6D C6D 1.6577(19) . ?
S4D C4D 1.6467(18) . ?
O11B N11B 1.346(2) . ?
O11A N11A 1.339(2) . ?
N5C C4C 1.364(2) . ?
N5C C6C 1.378(2) . ?
N3B C4B 1.370(2) . ?
N3B C2B 1.371(2) . ?
N1B C2B 1.367(2) . ?
N1B C6B 1.375(2) . ?
N1D C2D 1.368(3) . ?
N1D C6D 1.370(2) . ?
N1C C2C 1.363(2) . ?
N1C C6C 1.370(2) . ?
N5B C4B 1.356(2) . ?
N5B C6B 1.373(2) . ?
N5A C6A 1.361(2) . ?
N5A C4A 1.368(3) . ?
N3C C4C 1.366(2) . ?
N3C C2C 1.368(2) . ?
N1A C2A 1.363(3) . ?
N1A C6A 1.375(2) . ?
N3D C2D 1.360(2) . ?
N3D C4D 1.374(2) . ?
N11A C16A 1.347(3) . ?
N11A C12A 1.350(3) . ?
N3A C2A 1.358(2) . ?
N3A C4A 1.380(2) . ?
N11B C12B 1.348(3) . ?
N11B C16B 1.350(3) . ?
N5D C6D 1.365(2) . ?
N5D C4D 1.374(3) . ?
C13A C12A 1.378(3) . ?
C13A C14A 1.391(3) . ?
C14A C15A 1.380(3) . ?
C12B C13B 1.381(3) . ?
C13B C14B 1.379(3) . ?
C14B C15B 1.391(3) . ?
C16A C15A 1.382(3) . ?
C16B C15B 1.379(3) . ?

loop_
_geom_torsion_atom_site_label_1
_geom_torsion_atom_site_label_2
_geom_torsion_atom_site_label_3
_geom_torsion_atom_site_label_4
_geom_torsion
_geom_torsion_site_symmetry_1
_geom_torsion_site_symmetry_2
_geom_torsion_site_symmetry_3
_geom_torsion_site_symmetry_4
_geom_torsion_publ_flag
C6C N5C C4C N3C -2.8(3) . . . . ?
C6C N5C C4C S4C 176.45(14) . . . . ?
C2C N3C C4C N5C 1.2(3) . . . . ?
C2C N3C C4C S4C -178.08(14) . . . . ?
C4A N5A C6A N1A 4.2(3) . . . . ?
C4A N5A C6A S6A -176.20(14) . . . . ?
C2A N1A C6A N5A 0.3(3) . . . . ?
C2A N1A C6A S6A -179.33(14) . . . . ?
C12A C13A C14A C15A 2.5(3) . . . . ?
R13A C13A C14A C15A -177.94(14) . . . . ?
O11A N11A C12A C13A 175.96(15) . . . . ?
C16A N11A C12A C13A -3.4(3) . . . . ?
C14A C13A C12A N11A 0.2(3) . . . . ?
R13A C13A C12A N11A -179.36(12) . . . . ?
C4B N5B C6B N1B -0.2(3) . . . . ?
C4B N5B C6B S6B 179.93(14) . . . . ?
C2B N1B C6B N5B -2.9(3) . . . . ?
C2B N1B C6B S6B 176.97(14) . . . . ?
C6A N5A C4A N3A -5.3(3) . . . . ?
C6A N5A C4A S4A 174.40(14) . . . . ?
C2A N3A C4A N5A 2.3(3) . . . . ?
C2A N3A C4A S4A -177.45(14) . . . . ?
C6C N1C C2C N3C -1.1(3) . . . . ?
C6C N1C C2C S2C 179.60(13) . . . . ?
C4C N3C C2C N1C 0.6(3) . . . . ?
C4C N3C C2C S2C 179.92(14) . . . . ?
O11B N11B C12B C13B 175.82(15) . . . . ?
C16B N11B C12B C13B -2.4(3) . . . . ?
C4D N3D C2D N1D 1.1(3) . . . . ?
C4D N3D C2D S2D -179.33(14) . . . . ?
C6D N1D C2D N3D -2.2(3) . . . . ?
C6D N1D C2D S2D 178.25(14) . . . . ?
N11B C12B C13B C14B -0.4(3) . . . . ?
N11B C12B C13B R13B -179.69(12) . . . . ?
C6B N1B C2B N3B 4.2(3) . . . . ?
C6B N1B C2B S2B -175.79(14) . . . . ?
C4B N3B C2B N1B -2.6(3) . . . . ?
C4B N3B C2B S2B 177.32(14) . . . . ?
C4D N5D C6D N1D -3.4(3) . . . . ?
C4D N5D C6D S6D 176.12(14) . . . . ?
C2D N1D C6D N5D 3.3(3) . . . . ?
C2D N1D C6D S6D -176.25(14) . . . . ?
C2D N3D C4D N5D -1.3(3) . . . . ?
C2D N3D C4D S4D 179.11(14) . . . . ?
C6D N5D C4D N3D 2.5(3) . . . . ?
C6D N5D C4D S4D -177.89(14) . . . . ?
C12B C13B C14B C15B 2.4(3) . . . . ?
R13B C13B C14B C15B -178.35(15) . . . . ?
C2C N1C C6C N5C -0.3(3) . . . . ?
C2C N1C C6C S6C 179.74(14) . . . . ?
C4C N5C C6C N1C 2.4(3) . . . . ?
C4C N5C C6C S6C -177.64(14) . . . . ?
C6B N5B C4B N3B 1.6(3) . . . . ?
C6B N5B C4B S4B -178.04(14) . . . . ?
C2B N3B C4B N5B 0.0(3) . . . . ?
C2B N3B C4B S4B 179.58(14) . . . . ?
C4A N3A C2A N1A 1.6(3) . . . . ?
C4A N3A C2A S2A -178.73(14) . . . . ?
C6A N1A C2A N3A -3.0(3) . . . . ?
C6A N1A C2A S2A 177.31(14) . . . . ?
O11A N11A C16A C15A -175.57(16) . . . . ?
C12A N11A C16A C15A 3.8(3) . . . . ?
C13A C14A C15A C16A -2.1(3) . . . . ?
N11A C16A C15A C14A -0.9(3) . . . . ?
O11B N11B C16B C15B -175.19(17) . . . . ?
C12B N11B C16B C15B 3.0(3) . . . . ?
N11B C16B C15B C14B -0.8(3) . . . . ?
C13B C14B C15B C16B -1.7(3) . . . . ?
